data_7700164
loop_
_publ_author_name
'Gonda, Ryu'
'Rzeznicka, Izabela I.'
'Kinoshita, Yuki'
'Uchida, Sayaka'
'Hori, Akiko'

_publ_section_title
;
 Guest encapsulations in non-porous crystals of fully fluorinated
 dinuclear metal complexes with the M<sub>2</sub>O<sub>2</sub> core (M =
 Fe<sup>3+</sup>, Co<sup>2+</sup>, Ni<sup>2+</sup>).
;
_journal_issue 25
_journal_name_full 'Dalton transactions (Cambridge, England : 2003)'
_journal_page_first 9062
_journal_page_last 9066
_journal_paper_doi 10.1039/c9dt01380f
_journal_volume 48
_journal_year 2019
_chemical_formula_moiety 'C60 H8 Co2 F40 O10, 2(C7 H8 O), C7 O'
_chemical_formula_sum 'C81 H24 Co2 F40 O13'
_chemical_formula_weight 2082.86
_space_group_crystal_system triclinic
_space_group_IT_number 2
_space_group_name_Hall '-P 1'
_space_group_name_H-M_alt 'P -1'
_symmetry_space_group_name_Hall '-P 1'
_symmetry_space_group_name_H-M 'P -1'
_atom_sites_solution_hydrogens mixed
_audit_creation_method SHELXL-2016/6
_audit_update_record
;
2019-04-01 deposited with the CCDC.    2019-05-27 downloaded from the CCDC.
;
_cell_angle_alpha 84.8370(10)
_cell_angle_beta 80.4250(10)
_cell_angle_gamma 65.7930(10)
_cell_formula_units_Z 1
_cell_length_a 11.3401(3)
_cell_length_b 12.6507(4)
_cell_length_c 14.9457(4)
_cell_measurement_reflns_used 449
_cell_measurement_temperature 100
_cell_measurement_theta_max 27.3099
_cell_measurement_theta_min 2.2097
_cell_volume 1927.77(10)
_computing_cell_refinement 'SAINT V8.38A (Bruker AXS Inc., 2017)'
_computing_data_collection 'Bruker APEX2'
_computing_data_reduction 'SAINT V8.38A (Bruker AXS Inc., 2017)'
_computing_molecular_graphics 'Bruker SHELXTL'
_computing_publication_material 'Bruker SHELXTL'
_computing_structure_refinement 'SHELXL-2016/6 (Sheldrick, 2016)'
_computing_structure_solution 'SHELXT 2014/5 (Sheldrick, 2014)'
_diffrn_ambient_temperature 100
_diffrn_detector_area_resol_mean 7.3910
_diffrn_measured_fraction_theta_full 0.997
_diffrn_measured_fraction_theta_max 0.997
_diffrn_measurement_device_type 'Bruker D8 goniometer'
_diffrn_measurement_method '\f and \w scans'
_diffrn_radiation_type MoK\a
_diffrn_radiation_wavelength 0.71073
_diffrn_reflns_av_R_equivalents 0.0215
_diffrn_reflns_av_unetI/netI 0.0239
_diffrn_reflns_Laue_measured_fraction_full 0.997
_diffrn_reflns_Laue_measured_fraction_max 0.997
_diffrn_reflns_limit_h_max 13
_diffrn_reflns_limit_h_min -13
_diffrn_reflns_limit_k_max 15
_diffrn_reflns_limit_k_min -15
_diffrn_reflns_limit_l_max 17
_diffrn_reflns_limit_l_min -17
_diffrn_reflns_number 21915
_diffrn_reflns_point_group_measured_fraction_full 0.997
_diffrn_reflns_point_group_measured_fraction_max 0.997
_diffrn_reflns_theta_full 25.026
_diffrn_reflns_theta_max 25.026
_diffrn_reflns_theta_min 2.579
_exptl_absorpt_coefficient_mu 0.594
_exptl_absorpt_correction_T_max 0.86
_exptl_absorpt_correction_T_min 0.78
_exptl_absorpt_correction_type multi-scan
_exptl_absorpt_process_details
;
SADABS-2016/2 - Bruker AXS area detector scaling and absorption correction
;
_exptl_crystal_colour red
_exptl_crystal_density_diffrn 1.794
_exptl_crystal_density_meas ?
_exptl_crystal_density_method 'not measured'
_exptl_crystal_description prismatic
_exptl_crystal_F_000 1028
_exptl_crystal_size_max 0.577
_exptl_crystal_size_mid 0.331
_exptl_crystal_size_min 0.255
_refine_diff_density_max 0.557
_refine_diff_density_min -0.349
_refine_diff_density_rms 0.078
_refine_ls_extinction_method none
_refine_ls_goodness_of_fit_ref 1.062
_refine_ls_hydrogen_treatment mixed
_refine_ls_matrix_type full
_refine_ls_number_parameters 646
_refine_ls_number_reflns 6793
_refine_ls_number_restraints 89
_refine_ls_restrained_S_all 1.056
_refine_ls_R_factor_all 0.0311
_refine_ls_R_factor_gt 0.0298
_refine_ls_shift/su_max 0.002
_refine_ls_shift/su_mean 0.000
_refine_ls_structure_factor_coef Fsqd
_refine_ls_weighting_details 'w=1/[\s^2^(Fo^2^)+(0.0418P)^2^+1.4271P] where P=(Fo^2^+2Fc^2^)/3'
_refine_ls_weighting_scheme calc
_refine_ls_wR_factor_gt 0.0787
_refine_ls_wR_factor_ref 0.0799
_reflns_Friedel_coverage 0.000
_reflns_number_gt 6465
_reflns_number_total 6793
_reflns_threshold_expression 'I > 2\s(I)'
_cod_data_source_file c9dt01380f2.cif
_cod_data_source_block rg180716b_a
_cod_depositor_comments
;
The following automatic conversions were performed:

'_exptl_absorpt_correction_type' value 'Multi-Scan' changed to
'multi-scan' according to
/home/data/users/saulius/crontab/automatic-downloads/rss-feeds/RSC/lib/dictionaries/cif_core.dic
dictionary named 'cif_core.dic' version 2.4.2 from 2011-04-26.

'_exptl_crystal_density_meas' value 'not measured' was changed to '?'
- the value is perceived as not measured.

Automatic conversion script
Id: cif_fix_values 4973 2017-02-22 13:04:09Z antanas 

 Adding full bibliography for 7700160--7700167.cif.
;
_cod_database_code 7700164
_shelx_shelxl_version_number 2016/6
_shelx_space_group_comment
;
The symmetry employed for this shelxl refinement is uniquely defined
by the following loop, which should always be used as a source of
symmetry information in preference to the above space-group names.
They are only intended as comments.
;
_shelx_estimated_absorpt_t_min 0.726
_shelx_estimated_absorpt_t_max 0.863

loop_
_space_group_symop_operation_xyz
'x, y, z'
'-x, -y, -z'

loop_
_atom_site_label
_atom_site_type_symbol
_atom_site_fract_x
_atom_site_fract_y
_atom_site_fract_z
_atom_site_U_iso_or_equiv
_atom_site_adp_type
_atom_site_occupancy
_atom_site_site_symmetry_order
_atom_site_calc_flag
_atom_site_refinement_flags_posn
_atom_site_refinement_flags_adp
_atom_site_refinement_flags_occupancy
C1 C 0.24089(17) 0.25461(15) 0.85970(12) 0.0170(3) Uani 1 1 d . . .
C2 C 0.23537(18) 0.16244(16) 0.91427(12) 0.0209(4) Uani 1 1 d . . .
C3 C 0.3468(2) 0.06370(16) 0.91926(13) 0.0241(4) Uani 1 1 d . . .
C4 C 0.46319(19) 0.05781(16) 0.86937(14) 0.0249(4) Uani 1 1 d . . .
C5 C 0.46746(17) 0.15061(16) 0.81508(12) 0.0201(4) Uani 1 1 d . . .
C6 C 0.35619(17) 0.25268(15) 0.80803(11) 0.0153(3) Uani 1 1 d . . .
C7 C 0.36249(16) 0.35105(15) 0.74552(11) 0.0149(3) Uani 1 1 d . . .
C8 C 0.28193(16) 0.46562(15) 0.77208(11) 0.0157(3) Uani 1 1 d . . .
H8 H 0.230506 0.476388 0.830275 0.019 Uiso 1 1 calc R U .
C9 C 0.27280(16) 0.56377(15) 0.71880(11) 0.0153(3) Uani 1 1 d . . .
C10 C 0.17784(18) 0.67906(15) 0.75706(11) 0.0183(4) Uani 1 1 d . . .
C11 C 0.04751(18) 0.70183(16) 0.78808(12) 0.0207(4) Uani 1 1 d . . .
C12 C -0.0386(2) 0.80559(17) 0.82624(13) 0.0281(4) Uani 1 1 d . . .
C13 C 0.0063(2) 0.88923(17) 0.83646(14) 0.0341(5) Uani 1 1 d . . .
C14 C 0.1345(2) 0.86971(18) 0.80643(14) 0.0346(5) Uani 1 1 d . . .
C15 C 0.2186(2) 0.76698(17) 0.76518(13) 0.0269(4) Uani 1 1 d . . .
C16 C 0.75686(17) 0.54556(15) 0.82755(12) 0.0176(4) Uani 1 1 d . . .
C17 C 0.80629(17) 0.52858(17) 0.90871(12) 0.0203(4) Uani 1 1 d . . .
C18 C 0.84329(17) 0.42158(17) 0.95192(11) 0.0209(4) Uani 1 1 d . . .
C19 C 0.82878(17) 0.33220(16) 0.91553(12) 0.0202(4) Uani 1 1 d . . .
C20 C 0.77784(17) 0.35111(16) 0.83511(12) 0.0179(4) Uani 1 1 d . . .
C21 C 0.74132(16) 0.45755(15) 0.78830(11) 0.0160(3) Uani 1 1 d . . .
C22 C 0.68136(16) 0.47502(15) 0.70251(11) 0.0159(3) Uani 1 1 d . . .
C23 C 0.71984(17) 0.53953(16) 0.62958(12) 0.0183(4) Uani 1 1 d . . .
H23 H 0.788658 0.561524 0.635873 0.022 Uiso 1 1 calc R U .
C24 C 0.66541(16) 0.57267(14) 0.55060(11) 0.0137(3) Uani 1 1 d . . .
C25 C 0.71350(16) 0.64764(14) 0.48386(11) 0.0141(3) Uani 1 1 d . . .
C26 C 0.63617(17) 0.76432(15) 0.47346(12) 0.0177(4) Uani 1 1 d . . .
C27 C 0.67340(19) 0.83435(15) 0.40932(13) 0.0213(4) Uani 1 1 d . . .
C28 C 0.79242(19) 0.78782(17) 0.35541(12) 0.0221(4) Uani 1 1 d . . .
C29 C 0.87317(17) 0.67240(17) 0.36526(12) 0.0202(4) Uani 1 1 d . . .
C30 C 0.83267(17) 0.60373(15) 0.42871(12) 0.0159(3) Uani 1 1 d . . .
C31 C 0.02862(17) 0.13322(15) 0.52324(12) 0.0187(4) Uani 1 1 d . . .
C32 C 0.02661(19) 0.21773(16) 0.45616(14) 0.0244(4) Uani 1 1 d . . .
H32 H -0.049544 0.287400 0.454407 0.029 Uiso 1 1 calc R U .
C33 C 0.1357(2) 0.19995(18) 0.39217(14) 0.0283(4) Uani 1 1 d . . .
H33 H 0.134549 0.258030 0.346948 0.034 Uiso 1 1 calc R U .
C34 C 0.2469(2) 0.09784(19) 0.39355(14) 0.0297(4) Uani 1 1 d . . .
H34 H 0.321471 0.085493 0.349226 0.036 Uiso 1 1 calc R U .
C35 C 0.24791(19) 0.01437(17) 0.46008(14) 0.0263(4) Uani 1 1 d . . .
H35 H 0.323741 -0.055728 0.461062 0.032 Uiso 1 1 calc R U .
C36 C 0.13966(18) 0.03136(16) 0.52564(13) 0.0211(4) Uani 1 1 d . . .
H36 H 0.141757 -0.026178 0.571554 0.025 Uiso 1 1 calc R U .
C37 C -0.0827(2) 0.07949(18) 0.65884(13) 0.0263(4) Uani 1 1 d . . .
H37A H -0.058215 0.002021 0.635913 0.040 Uiso 1 1 calc R U .
H37B H -0.169662 0.105139 0.694923 0.040 Uiso 1 1 calc R U .
H37C H -0.019024 0.076908 0.696892 0.040 Uiso 1 1 calc R U .
C38 C 0.4784(5) 0.4873(4) -0.0561(3) 0.0215(12) Uani 0.5 1 d G U P
C39 C 0.4427(4) 0.5907(5) -0.10653(19) 0.0303(19) Uani 0.5 1 d G U P
C40 C 0.4404(4) 0.6894(4) -0.07092(19) 0.0196(12) Uani 0.5 1 d G U P
C41 C 0.4739(3) 0.6847(2) 0.01514(19) 0.0233(8) Uani 0.5 1 d G U P
C42 C 0.5096(3) 0.5813(2) 0.06559(14) 0.0207(8) Uani 0.5 1 d G U P
C43 C 0.5118(4) 0.4826(2) 0.0300(2) 0.0253(12) Uani 0.5 1 d G U P
O7 O 0.5490(5) 0.3845(5) 0.0845(3) 0.0367(12) Uani 0.5 1 d . . P
C44 C 0.5506(9) 0.2769(6) 0.0540(7) 0.056(3) Uani 0.5 1 d . . P
Co1 Co 0.50765(2) 0.43095(2) 0.59523(2) 0.01266(8) Uani 1 1 d . . .
F1 F 0.12705(10) 0.34635(9) 0.85505(7) 0.0244(2) Uani 1 1 d . . .
F2 F 0.12138(11) 0.16810(10) 0.96019(8) 0.0308(3) Uani 1 1 d . . .
F3 F 0.34265(13) -0.02646(10) 0.97151(9) 0.0366(3) Uani 1 1 d . . .
F4 F 0.57162(12) -0.03887(10) 0.87420(10) 0.0398(3) Uani 1 1 d . . .
F5 F 0.58387(10) 0.14018(10) 0.77056(8) 0.0304(3) Uani 1 1 d . . .
F6 F 0.00124(10) 0.62142(10) 0.78044(8) 0.0262(2) Uani 1 1 d . . .
F7 F -0.16403(12) 0.82543(11) 0.85250(9) 0.0410(3) Uani 1 1 d . . .
F8 F -0.07541(16) 0.98955(10) 0.87446(9) 0.0509(4) Uani 1 1 d . . .
F9 F 0.17889(17) 0.95114(11) 0.81663(10) 0.0535(4) Uani 1 1 d . . .
F10 F 0.34223(13) 0.75205(11) 0.73530(9) 0.0387(3) Uani 1 1 d . . .
F11 F 0.71894(11) 0.65224(9) 0.78951(7) 0.0238(2) Uani 1 1 d . . .
F12 F 0.81633(11) 0.61617(10) 0.94669(7) 0.0292(3) Uani 1 1 d . . .
F13 F 0.89215(11) 0.40495(11) 1.03009(7) 0.0298(3) Uani 1 1 d . . .
F14 F 0.86147(11) 0.22884(10) 0.95853(8) 0.0283(3) Uani 1 1 d . . .
F15 F 0.76561(11) 0.26141(9) 0.80247(7) 0.0255(2) Uani 1 1 d . . .
F16 F 0.52069(10) 0.81056(9) 0.52660(8) 0.0272(2) Uani 1 1 d . . .
F17 F 0.59427(12) 0.94582(9) 0.39847(9) 0.0328(3) Uani 1 1 d . . .
F18 F 0.83021(12) 0.85439(10) 0.29261(8) 0.0320(3) Uani 1 1 d . . .
F19 F 0.98965(11) 0.62772(11) 0.31307(8) 0.0322(3) Uani 1 1 d . . .
F20 F 0.91230(10) 0.49084(9) 0.43539(7) 0.0236(2) Uani 1 1 d . . .
O1 O 0.44062(11) 0.32194(10) 0.67262(8) 0.0151(2) Uani 1 1 d . . .
O2 O 0.33798(11) 0.56730(10) 0.64130(8) 0.0170(3) Uani 1 1 d . . .
O3 O 0.60078(12) 0.43082(10) 0.70232(8) 0.0170(3) Uani 1 1 d . . .
O4 O 0.57422(11) 0.54893(10) 0.52767(8) 0.0147(2) Uani 1 1 d . . .
O5 O 0.66833(13) 0.29804(12) 0.52644(9) 0.0201(3) Uani 1 1 d . . .
O6 O -0.08459(12) 0.15914(11) 0.58383(9) 0.0238(3) Uani 1 1 d . . .
H5A H 0.738(3) 0.259(2) 0.5459(18) 0.039(7) Uiso 1 1 d . . .
H5B H 0.682(3) 0.319(2) 0.472(2) 0.052(8) Uiso 1 1 d . . .

loop_
_atom_site_aniso_label
_atom_site_aniso_U_11
_atom_site_aniso_U_22
_atom_site_aniso_U_33
_atom_site_aniso_U_23
_atom_site_aniso_U_13
_atom_site_aniso_U_12
C1 0.0157(8) 0.0176(8) 0.0168(8) 0.0006(7) -0.0027(7) -0.0059(7)
C2 0.0211(9) 0.0253(10) 0.0185(9) 0.0008(7) 0.0007(7) -0.0133(8)
C3 0.0320(11) 0.0181(9) 0.0241(10) 0.0066(8) -0.0049(8) -0.0131(8)
C4 0.0223(10) 0.0170(9) 0.0300(10) 0.0029(8) -0.0044(8) -0.0030(8)
C5 0.0163(9) 0.0213(9) 0.0211(9) -0.0004(7) 0.0003(7) -0.0072(7)
C6 0.0166(8) 0.0165(8) 0.0142(8) -0.0007(7) -0.0026(7) -0.0078(7)
C7 0.0140(8) 0.0209(9) 0.0134(8) 0.0010(7) -0.0043(7) -0.0100(7)
C8 0.0155(8) 0.0189(9) 0.0126(8) 0.0002(7) -0.0004(6) -0.0074(7)
C9 0.0134(8) 0.0201(9) 0.0142(8) -0.0012(7) -0.0038(7) -0.0077(7)
C10 0.0232(9) 0.0165(8) 0.0127(8) 0.0021(7) -0.0020(7) -0.0061(7)
C11 0.0230(9) 0.0191(9) 0.0150(8) 0.0032(7) -0.0029(7) -0.0042(7)
C12 0.0260(10) 0.0248(10) 0.0194(9) 0.0045(8) 0.0018(8) 0.0010(8)
C13 0.0492(14) 0.0153(9) 0.0208(10) 0.0004(8) 0.0045(9) 0.0004(9)
C14 0.0590(15) 0.0190(10) 0.0274(11) 0.0004(8) 0.0007(10) -0.0201(10)
C15 0.0351(11) 0.0239(10) 0.0220(9) 0.0008(8) 0.0035(8) -0.0153(9)
C16 0.0152(8) 0.0222(9) 0.0158(8) 0.0005(7) -0.0017(7) -0.0083(7)
C17 0.0169(9) 0.0292(10) 0.0174(9) -0.0075(8) -0.0013(7) -0.0109(8)
C18 0.0137(8) 0.0363(11) 0.0100(8) -0.0009(7) -0.0023(7) -0.0070(8)
C19 0.0145(9) 0.0248(9) 0.0159(8) 0.0022(7) -0.0005(7) -0.0035(7)
C20 0.0141(8) 0.0221(9) 0.0159(8) -0.0032(7) -0.0002(7) -0.0058(7)
C21 0.0131(8) 0.0232(9) 0.0127(8) -0.0009(7) -0.0014(6) -0.0083(7)
C22 0.0150(8) 0.0179(8) 0.0150(8) -0.0022(7) -0.0031(7) -0.0059(7)
C23 0.0177(9) 0.0242(9) 0.0175(9) 0.0006(7) -0.0045(7) -0.0125(7)
C24 0.0119(8) 0.0146(8) 0.0149(8) -0.0026(6) -0.0005(6) -0.0058(6)
C25 0.0156(8) 0.0172(8) 0.0133(8) 0.0001(7) -0.0053(6) -0.0092(7)
C26 0.0162(9) 0.0191(9) 0.0190(9) -0.0033(7) -0.0043(7) -0.0070(7)
C27 0.0278(10) 0.0138(8) 0.0268(10) 0.0035(7) -0.0148(8) -0.0095(7)
C28 0.0330(11) 0.0269(10) 0.0184(9) 0.0086(7) -0.0109(8) -0.0232(9)
C29 0.0179(9) 0.0303(10) 0.0169(9) 0.0009(7) -0.0016(7) -0.0147(8)
C30 0.0161(8) 0.0153(8) 0.0174(8) 0.0005(7) -0.0054(7) -0.0065(7)
C31 0.0199(9) 0.0184(9) 0.0210(9) -0.0036(7) -0.0055(7) -0.0093(7)
C32 0.0274(10) 0.0179(9) 0.0317(10) 0.0021(8) -0.0129(8) -0.0101(8)
C33 0.0373(12) 0.0320(11) 0.0272(10) 0.0068(8) -0.0128(9) -0.0240(9)
C34 0.0270(11) 0.0415(12) 0.0282(10) -0.0074(9) -0.0012(8) -0.0213(9)
C35 0.0202(10) 0.0251(10) 0.0352(11) -0.0075(8) -0.0074(8) -0.0080(8)
C36 0.0238(9) 0.0173(9) 0.0250(9) 0.0004(7) -0.0099(8) -0.0090(7)
C37 0.0324(11) 0.0301(10) 0.0210(9) -0.0027(8) -0.0024(8) -0.0171(9)
C38 0.015(2) 0.025(3) 0.022(3) -0.002(2) -0.0022(18) -0.005(2)
C39 0.018(2) 0.042(4) 0.027(3) -0.004(2) 0.000(2) -0.009(2)
C40 0.019(2) 0.006(3) 0.024(2) 0.012(3) -0.0004(17) 0.001(2)
C41 0.024(2) 0.032(2) 0.0163(18) -0.0015(16) -0.0051(15) -0.0123(16)
C42 0.0102(17) 0.033(2) 0.0143(18) 0.0016(18) -0.0021(13) -0.0049(18)
C43 0.014(2) 0.038(3) 0.022(3) -0.005(2) -0.001(2) -0.007(2)
O7 0.032(2) 0.036(3) 0.032(2) 0.019(3) -0.0117(17) -0.005(2)
C44 0.049(4) 0.026(4) 0.092(6) -0.023(3) 0.013(4) -0.019(3)
Co1 0.01242(13) 0.01650(13) 0.01069(12) 0.00078(9) -0.00153(9) -0.00771(9)
F1 0.0130(5) 0.0241(6) 0.0305(6) 0.0066(5) 0.0004(4) -0.0046(4)
F2 0.0244(6) 0.0341(6) 0.0338(6) 0.0085(5) 0.0047(5) -0.0168(5)
F3 0.0435(7) 0.0233(6) 0.0407(7) 0.0148(5) -0.0028(6) -0.0155(5)
F4 0.0276(6) 0.0203(6) 0.0552(8) 0.0115(6) -0.0016(6) 0.0025(5)
F5 0.0149(5) 0.0275(6) 0.0392(7) 0.0063(5) 0.0039(5) -0.0032(5)
F6 0.0179(5) 0.0289(6) 0.0311(6) -0.0025(5) -0.0015(4) -0.0093(5)
F7 0.0241(6) 0.0374(7) 0.0405(7) -0.0021(6) 0.0058(5) 0.0051(5)
F8 0.0717(10) 0.0157(6) 0.0394(8) -0.0051(5) 0.0132(7) 0.0013(6)
F9 0.0896(12) 0.0280(7) 0.0502(9) -0.0094(6) 0.0093(8) -0.0366(8)
F10 0.0451(8) 0.0393(7) 0.0422(7) -0.0096(6) 0.0089(6) -0.0314(6)
F11 0.0307(6) 0.0230(5) 0.0232(5) 0.0025(4) -0.0090(5) -0.0150(5)
F12 0.0356(7) 0.0371(7) 0.0230(6) -0.0077(5) -0.0082(5) -0.0200(5)
F13 0.0276(6) 0.0463(7) 0.0142(5) 0.0000(5) -0.0101(4) -0.0110(5)
F14 0.0273(6) 0.0276(6) 0.0250(6) 0.0092(5) -0.0095(5) -0.0058(5)
F15 0.0331(6) 0.0195(5) 0.0247(6) -0.0012(4) -0.0095(5) -0.0091(5)
F16 0.0192(6) 0.0224(6) 0.0327(6) -0.0053(5) 0.0004(5) -0.0018(4)
F17 0.0413(7) 0.0140(5) 0.0437(7) 0.0076(5) -0.0195(6) -0.0085(5)
F18 0.0494(8) 0.0371(7) 0.0260(6) 0.0154(5) -0.0133(5) -0.0341(6)
F19 0.0210(6) 0.0469(7) 0.0271(6) 0.0030(5) 0.0060(5) -0.0163(5)
F20 0.0186(5) 0.0166(5) 0.0289(6) 0.0013(4) -0.0003(4) -0.0018(4)
O1 0.0144(6) 0.0181(6) 0.0138(6) -0.0011(5) -0.0003(5) -0.0079(5)
O2 0.0164(6) 0.0191(6) 0.0141(6) 0.0021(5) -0.0004(5) -0.0070(5)
O3 0.0183(6) 0.0228(6) 0.0131(6) 0.0013(5) -0.0035(5) -0.0114(5)
O4 0.0149(6) 0.0190(6) 0.0128(6) 0.0008(5) -0.0030(5) -0.0094(5)
O5 0.0167(7) 0.0233(7) 0.0175(7) 0.0012(5) -0.0019(5) -0.0056(6)
O6 0.0213(7) 0.0217(7) 0.0261(7) -0.0022(5) -0.0023(5) -0.0063(5)

loop_
_atom_type_symbol
_atom_type_description
_atom_type_scat_dispersion_real
_atom_type_scat_dispersion_imag
_atom_type_scat_source
C C 0.0033 0.0016 'International Tables Vol C Tables 4.2.6.8 and 6.1.1.4'
H H 0.0000 0.0000 'International Tables Vol C Tables 4.2.6.8 and 6.1.1.4'
Co Co 0.3494 0.9721 'International Tables Vol C Tables 4.2.6.8 and 6.1.1.4'
F F 0.0171 0.0103 'International Tables Vol C Tables 4.2.6.8 and 6.1.1.4'
O O 0.0106 0.0060 'International Tables Vol C Tables 4.2.6.8 and 6.1.1.4'

loop_
_geom_angle_atom_site_label_1
_geom_angle_atom_site_label_2
_geom_angle_atom_site_label_3
_geom_angle
_geom_angle_site_symmetry_1
_geom_angle_site_symmetry_3
F1 C1 C2 116.41(15) . .
F1 C1 C6 120.70(15) . .
C2 C1 C6 122.83(16) . .
F2 C2 C3 120.15(16) . .
F2 C2 C1 120.12(16) . .
C3 C2 C1 119.71(17) . .
F3 C3 C2 120.30(17) . .
F3 C3 C4 120.17(17) . .
C2 C3 C4 119.53(17) . .
F4 C4 C5 120.45(17) . .
F4 C4 C3 119.34(17) . .
C5 C4 C3 120.22(17) . .
F5 C5 C4 117.05(16) . .
F5 C5 C6 120.89(16) . .
C4 C5 C6 122.04(17) . .
C1 C6 C5 115.68(16) . .
C1 C6 C7 123.31(15) . .
C5 C6 C7 120.98(15) . .
O1 C7 C8 125.86(15) . .
O1 C7 C6 115.66(15) . .
C8 C7 C6 118.49(15) . .
C9 C8 C7 124.36(16) . .
C9 C8 H8 117.8 . .
C7 C8 H8 117.8 . .
O2 C9 C8 126.99(16) . .
O2 C9 C10 116.04(15) . .
C8 C9 C10 116.95(15) . .
C11 C10 C15 116.80(17) . .
C11 C10 C9 122.27(16) . .
C15 C10 C9 120.90(17) . .
F6 C11 C12 117.70(17) . .
F6 C11 C10 119.79(16) . .
C12 C11 C10 122.50(18) . .
F7 C12 C13 120.22(18) . .
F7 C12 C11 120.62(19) . .
C13 C12 C11 119.16(19) . .
F8 C13 C14 120.2(2) . .
F8 C13 C12 119.9(2) . .
C14 C13 C12 119.88(18) . .
F9 C14 C13 120.04(19) . .
F9 C14 C15 119.6(2) . .
C13 C14 C15 120.3(2) . .
F10 C15 C14 118.55(18) . .
F10 C15 C10 120.17(17) . .
C14 C15 C10 121.25(19) . .
F11 C16 C17 117.43(16) . .
F11 C16 C21 120.70(15) . .
C17 C16 C21 121.81(17) . .
F12 C17 C18 119.57(16) . .
F12 C17 C16 120.61(17) . .
C18 C17 C16 119.81(17) . .
F13 C18 C17 119.78(17) . .
F13 C18 C19 120.03(17) . .
C17 C18 C19 120.19(16) . .
F14 C19 C18 120.39(16) . .
F14 C19 C20 120.41(17) . .
C18 C19 C20 119.19(17) . .
F15 C20 C19 116.93(16) . .
F15 C20 C21 120.60(15) . .
C19 C20 C21 122.46(17) . .
C16 C21 C20 116.52(16) . .
C16 C21 C22 123.05(16) . .
C20 C21 C22 120.34(16) . .
O3 C22 C23 125.69(15) . .
O3 C22 C21 116.23(15) . .
C23 C22 C21 118.07(15) . .
C24 C23 C22 125.20(16) . .
C24 C23 H23 117.4 . .
C22 C23 H23 117.4 . .
O4 C24 C23 127.14(15) . .
O4 C24 C25 115.54(14) . .
C23 C24 C25 117.30(15) . .
C30 C25 C26 117.25(16) . .
C30 C25 C24 122.38(15) . .
C26 C25 C24 120.33(15) . .
F16 C26 C27 118.89(16) . .
F16 C26 C25 119.05(16) . .
C27 C26 C25 122.06(17) . .
F17 C27 C28 120.13(17) . .
F17 C27 C26 120.68(17) . .
C28 C27 C26 119.18(17) . .
F18 C28 C27 120.06(17) . .
F18 C28 C29 119.65(18) . .
C27 C28 C29 120.28(16) . .
F19 C29 C30 120.54(17) . .
F19 C29 C28 120.04(16) . .
C30 C29 C28 119.41(17) . .
F20 C30 C29 118.07(16) . .
F20 C30 C25 120.13(15) . .
C29 C30 C25 121.79(16) . .
O6 C31 C36 124.46(17) . .
O6 C31 C32 115.47(16) . .
C36 C31 C32 120.07(18) . .
C33 C32 C31 119.87(18) . .
C33 C32 H32 120.1 . .
C31 C32 H32 120.1 . .
C32 C33 C34 120.47(18) . .
C32 C33 H33 119.8 . .
C34 C33 H33 119.8 . .
C35 C34 C33 119.29(19) . .
C35 C34 H34 120.4 . .
C33 C34 H34 120.4 . .
C34 C35 C36 121.03(18) . .
C34 C35 H35 119.5 . .
C36 C35 H35 119.5 . .
C31 C36 C35 119.26(18) . .
C31 C36 H36 120.4 . .
C35 C36 H36 120.4 . .
O6 C37 H37A 109.5 . .
O6 C37 H37B 109.5 . .
H37A C37 H37B 109.5 . .
O6 C37 H37C 109.5 . .
H37A C37 H37C 109.5 . .
H37B C37 H37C 109.5 . .
C43 C38 C42 143.0(15) 2_665 2_665
C43 C38 C39 81.0(8) 2_665 .
C42 C38 C39 135.2(8) 2_665 .
C43 C38 C43 39.2(8) 2_665 .
C42 C38 C43 104.7(8) 2_665 .
C39 C38 C43 120.0 . .
C43 C38 O7 61.7(7) 2_665 2_665
C42 C38 O7 154.1(9) 2_665 2_665
C39 C38 O7 19.3(2) . 2_665
C43 C38 O7 100.7(2) . 2_665
C43 C38 C38 27.4(6) 2_665 2_665
C42 C38 C38 116.4(9) 2_665 2_665
C39 C38 C38 108.23(19) . 2_665
C43 C38 C38 11.8(2) . 2_665
O7 C38 C38 88.9(2) 2_665 2_665
O7 C39 C40 22.0(8) 2_665 .
O7 C39 C38 98.4(8) 2_665 .
C40 C39 C38 120.0 . .
O7 C39 C43 73.1(7) 2_665 2_665
C40 C39 C43 94.70(17) . 2_665
C38 C39 C43 25.36(17) . 2_665
O7 C39 C44 19.1(8) 2_665 2_665
C40 C39 C44 3.5(3) . 2_665
C38 C39 C44 117.4(3) . 2_665
C43 C39 C44 92.1(3) 2_665 2_665
C44 C40 O7 156.8(13) 2_665 2_665
C44 C40 C39 168.0(11) 2_665 .
O7 C40 C39 12.1(4) 2_665 .
C44 C40 C41 51.6(11) 2_665 .
O7 C40 C41 108.1(3) 2_665 .
C39 C40 C41 120.0 . .
C44 C41 C40 23.1(3) 2_665 .
C44 C41 C42 142.6(3) 2_665 .
C40 C41 C42 120.0 . .
C44 C41 O7 50.5(3) 2_665 2_665
C40 C41 O7 27.7(2) . 2_665
C42 C41 O7 92.3(2) . 2_665
C38 C42 C43 15.6(5) 2_665 .
C38 C42 C41 135.2(5) 2_665 .
C43 C42 C41 120.0 . .
C38 C42 C43 48.3(2) 2_665 2_665
C43 C42 C43 33.1(3) . 2_665
C41 C42 C43 86.9(3) . 2_665
C38 C43 C43 117.5(10) 2_665 2_665
C38 C43 O7 94.8(8) 2_665 .
C43 C43 O7 147.2(4) 2_665 .
C38 C43 C42 21.4(7) 2_665 .
C43 C43 C42 96.8(3) 2_665 .
O7 C43 C42 115.9(3) . .
C38 C43 C38 140.8(7) 2_665 .
C43 C43 C38 23.3(3) 2_665 .
O7 C43 C38 124.1(3) . .
C42 C43 C38 120.0 . .
C38 C43 C39 73.6(9) 2_665 2_665
C43 C43 C39 167.6(5) 2_665 2_665
O7 C43 C39 21.2(3) . 2_665
C42 C43 C39 94.7(3) . 2_665
C38 C43 C39 145.2(3) . 2_665
C38 C43 C42 166.6(11) 2_665 2_665
C43 C43 C42 50.1(2) 2_665 2_665
O7 C43 C42 97.2(4) . 2_665
C42 C43 C42 146.9(4) . 2_665
C38 C43 C42 27.0(4) . 2_665
C39 C43 C42 118.3(3) 2_665 2_665
C39 O7 C40 146.0(12) 2_665 2_665
C39 O7 C43 85.7(7) 2_665 .
C40 O7 C43 127.7(7) 2_665 .
C39 O7 C44 154.3(8) 2_665 .
C40 O7 C44 8.7(6) 2_665 .
C43 O7 C44 119.9(5) . .
C39 O7 C38 62.3(6) 2_665 2_665
C40 O7 C38 150.9(8) 2_665 2_665
C43 O7 C38 23.5(2) . 2_665
C44 O7 C38 143.3(5) . 2_665
C39 O7 C41 167.9(10) 2_665 2_665
C40 O7 C41 44.1(4) 2_665 2_665
C43 O7 C41 83.6(3) . 2_665
C44 O7 C41 36.5(5) . 2_665
C38 O7 C41 106.9(4) 2_665 2_665
C40 C44 C41 105.3(13) 2_665 2_665
C40 C44 O7 14.4(9) 2_665 .
C41 C44 O7 93.0(5) 2_665 .
C40 C44 C39 8.5(8) 2_665 2_665
C41 C44 C39 99.5(5) 2_665 2_665
O7 C44 C39 6.7(2) . 2_665
O1 Co1 O2 89.07(5) . .
O1 Co1 O4 174.68(5) . .
O2 Co1 O4 88.25(5) . .
O1 Co1 O3 86.48(5) . .
O2 Co1 O3 94.45(5) . .
O4 Co1 O3 89.15(5) . .
O1 Co1 O5 94.45(5) . .
O2 Co1 O5 169.97(5) . .
O4 Co1 O5 88.95(5) . .
O3 Co1 O5 95.13(5) . .
O1 Co1 O4 103.55(5) . 2_666
O2 Co1 O4 85.88(5) . 2_666
O4 Co1 O4 80.84(5) . 2_666
O3 Co1 O4 169.97(5) . 2_666
O5 Co1 O4 84.17(5) . 2_666
C7 O1 Co1 123.43(11) . .
C9 O2 Co1 121.81(11) . .
C22 O3 Co1 126.53(11) . .
C24 O4 Co1 124.35(10) . .
C24 O4 Co1 134.24(10) . 2_666
Co1 O4 Co1 99.16(5) . 2_666
Co1 O5 H5A 125.9(18) . .
Co1 O5 H5B 109(2) . .
H5A O5 H5B 111(3) . .
C31 O6 C37 117.27(14) . .

loop_
_geom_bond_atom_site_label_1
_geom_bond_atom_site_label_2
_geom_bond_distance
_geom_bond_site_symmetry_2
C1 F1 1.343(2) .
C1 C2 1.378(3) .
C1 C6 1.396(2) .
C2 F2 1.336(2) .
C2 C3 1.372(3) .
C3 F3 1.336(2) .
C3 C4 1.380(3) .
C4 F4 1.339(2) .
C4 C5 1.379(3) .
C5 F5 1.335(2) .
C5 C6 1.398(2) .
C6 C7 1.506(2) .
C7 O1 1.261(2) .
C7 C8 1.411(2) .
C8 C9 1.389(2) .
C8 H8 0.9500 .
C9 O2 1.274(2) .
C9 C10 1.507(2) .
C10 C11 1.389(3) .
C10 C15 1.389(3) .
C11 F6 1.342(2) .
C11 C12 1.378(3) .
C12 F7 1.334(2) .
C12 C13 1.378(3) .
C13 F8 1.335(2) .
C13 C14 1.373(3) .
C14 F9 1.348(3) .
C14 C15 1.382(3) .
C15 F10 1.338(2) .
C16 F11 1.341(2) .
C16 C17 1.383(3) .
C16 C21 1.388(3) .
C17 F12 1.342(2) .
C17 C18 1.376(3) .
C18 F13 1.339(2) .
C18 C19 1.376(3) .
C19 F14 1.338(2) .
C19 C20 1.379(3) .
C20 F15 1.340(2) .
C20 C21 1.394(3) .
C21 C22 1.507(2) .
C22 O3 1.252(2) .
C22 C23 1.421(2) .
C23 C24 1.375(2) .
C23 H23 0.9500 .
C24 O4 1.292(2) .
C24 C25 1.505(2) .
C25 C30 1.382(2) .
C25 C26 1.384(2) .
C26 F16 1.341(2) .
C26 C27 1.379(3) .
C27 F17 1.338(2) .
C27 C28 1.375(3) .
C28 F18 1.339(2) .
C28 C29 1.379(3) .
C29 F19 1.341(2) .
C29 C30 1.378(2) .
C30 F20 1.346(2) .
C31 O6 1.377(2) .
C31 C36 1.387(3) .
C31 C32 1.394(3) .
C32 C33 1.383(3) .
C32 H32 0.9500 .
C33 C34 1.388(3) .
C33 H33 0.9500 .
C34 C35 1.382(3) .
C34 H34 0.9500 .
C35 C36 1.391(3) .
C35 H35 0.9500 .
C36 H36 0.9500 .
C37 O6 1.435(2) .
C37 H37A 0.9800 .
C37 H37B 0.9800 .
C37 H37C 0.9800 .
C38 C43 0.621(3) 2_665
C38 C42 0.843(7) 2_665
C38 C39 1.3900 .
C38 C43 1.3900 .
C38 O7 1.554(8) 2_665
C38 C38 1.912(5) 2_665
C39 O7 0.519(6) 2_665
C39 C40 1.3900 .
C39 C43 1.431(8) 2_665
C39 C44 1.947(7) 2_665
C40 C44 0.566(7) 2_665
C40 O7 0.929(7) 2_665
C40 C41 1.3900 .
C41 C44 1.129(11) 2_665
C41 C42 1.3900 .
C41 O7 1.897(6) 2_665
C42 C43 1.3900 .
C42 C43 1.800(3) 2_665
C43 C43 0.990(7) 2_665
C43 O7 1.373(4) .
O7 C44 1.466(8) .
Co1 O1 2.0242(12) .
Co1 O2 2.0500(12) .
Co1 O4 2.0533(12) .
Co1 O3 2.0585(12) .
Co1 O5 2.0928(13) .
Co1 O4 2.1424(12) 2_666
O5 H5A 0.83(3) .
O5 H5B 0.84(3) .

loop_
_geom_torsion_atom_site_label_1
_geom_torsion_atom_site_label_2
_geom_torsion_atom_site_label_3
_geom_torsion_atom_site_label_4
_geom_torsion
_geom_torsion_site_symmetry_1
_geom_torsion_site_symmetry_4
F1 C1 C2 F2 -1.1(3) . .
C6 C1 C2 F2 -178.08(16) . .
F1 C1 C2 C3 177.15(16) . .
C6 C1 C2 C3 0.1(3) . .
F2 C2 C3 F3 -1.4(3) . .
C1 C2 C3 F3 -179.65(17) . .
F2 C2 C3 C4 178.11(18) . .
C1 C2 C3 C4 -0.1(3) . .
F3 C3 C4 F4 -0.2(3) . .
C2 C3 C4 F4 -179.77(18) . .
F3 C3 C4 C5 179.68(18) . .
C2 C3 C4 C5 0.1(3) . .
F4 C4 C5 F5 -1.8(3) . .
C3 C4 C5 F5 178.27(17) . .
F4 C4 C5 C6 179.71(17) . .
C3 C4 C5 C6 -0.2(3) . .
F1 C1 C6 C5 -177.08(16) . .
C2 C1 C6 C5 -0.2(3) . .
F1 C1 C6 C7 0.8(3) . .
C2 C1 C6 C7 177.64(16) . .
F5 C5 C6 C1 -178.20(16) . .
C4 C5 C6 C1 0.2(3) . .
F5 C5 C6 C7 3.9(3) . .
C4 C5 C6 C7 -177.67(17) . .
C1 C6 C7 O1 -143.14(16) . .
C5 C6 C7 O1 34.6(2) . .
C1 C6 C7 C8 36.4(2) . .
C5 C6 C7 C8 -145.86(17) . .
O1 C7 C8 C9 3.2(3) . .
C6 C7 C8 C9 -176.27(15) . .
C7 C8 C9 O2 -3.5(3) . .
C7 C8 C9 C10 177.87(16) . .
O2 C9 C10 C11 128.02(18) . .
C8 C9 C10 C11 -53.2(2) . .
O2 C9 C10 C15 -53.8(2) . .
C8 C9 C10 C15 124.96(18) . .
C15 C10 C11 F6 178.59(16) . .
C9 C10 C11 F6 -3.2(3) . .
C15 C10 C11 C12 -0.7(3) . .
C9 C10 C11 C12 177.52(17) . .
F6 C11 C12 F7 -1.5(3) . .
C10 C11 C12 F7 177.81(16) . .
F6 C11 C12 C13 178.92(17) . .
C10 C11 C12 C13 -1.8(3) . .
F7 C12 C13 F8 1.4(3) . .
C11 C12 C13 F8 -179.07(18) . .
F7 C12 C13 C14 -177.77(18) . .
C11 C12 C13 C14 1.8(3) . .
F8 C13 C14 F9 1.1(3) . .
C12 C13 C14 F9 -179.74(19) . .
F8 C13 C14 C15 -178.50(19) . .
C12 C13 C14 C15 0.6(3) . .
F9 C14 C15 F10 -0.8(3) . .
C13 C14 C15 F10 178.78(18) . .
F9 C14 C15 C10 177.15(18) . .
C13 C14 C15 C10 -3.2(3) . .
C11 C10 C15 F10 -178.83(17) . .
C9 C10 C15 F10 2.9(3) . .
C11 C10 C15 C14 3.2(3) . .
C9 C10 C15 C14 -175.06(18) . .
F11 C16 C17 F12 -0.5(2) . .
C21 C16 C17 F12 -177.81(15) . .
F11 C16 C17 C18 178.22(15) . .
C21 C16 C17 C18 1.0(3) . .
F12 C17 C18 F13 -1.8(3) . .
C16 C17 C18 F13 179.45(15) . .
F12 C17 C18 C19 177.47(16) . .
C16 C17 C18 C19 -1.3(3) . .
F13 C18 C19 F14 1.0(3) . .
C17 C18 C19 F14 -178.26(16) . .
F13 C18 C19 C20 179.77(15) . .
C17 C18 C19 C20 0.5(3) . .
F14 C19 C20 F15 -1.2(2) . .
C18 C19 C20 F15 -179.98(15) . .
F14 C19 C20 C21 179.42(15) . .
C18 C19 C20 C21 0.6(3) . .
F11 C16 C21 C20 -177.01(15) . .
C17 C16 C21 C20 0.2(3) . .
F11 C16 C21 C22 -0.4(3) . .
C17 C16 C21 C22 176.76(16) . .
F15 C20 C21 C16 179.67(15) . .
C19 C20 C21 C16 -1.0(3) . .
F15 C20 C21 C22 3.0(2) . .
C19 C20 C21 C22 -177.67(16) . .
C16 C21 C22 O3 -136.16(17) . .
C20 C21 C22 O3 40.3(2) . .
C16 C21 C22 C23 43.7(2) . .
C20 C21 C22 C23 -139.86(17) . .
O3 C22 C23 C24 6.5(3) . .
C21 C22 C23 C24 -173.34(16) . .
C22 C23 C24 O4 -2.1(3) . .
C22 C23 C24 C25 176.00(16) . .
O4 C24 C25 C30 -105.46(18) . .
C23 C24 C25 C30 76.2(2) . .
O4 C24 C25 C26 72.3(2) . .
C23 C24 C25 C26 -106.07(19) . .
C30 C25 C26 F16 -179.05(15) . .
C24 C25 C26 F16 3.1(2) . .
C30 C25 C26 C27 1.8(3) . .
C24 C25 C26 C27 -176.08(16) . .
F16 C26 C27 F17 -1.8(3) . .
C25 C26 C27 F17 177.36(15) . .
F16 C26 C27 C28 179.18(15) . .
C25 C26 C27 C28 -1.7(3) . .
F17 C27 C28 F18 0.9(3) . .
C26 C27 C28 F18 179.88(15) . .
F17 C27 C28 C29 -178.78(16) . .
C26 C27 C28 C29 0.2(3) . .
F18 C28 C29 F19 1.0(3) . .
C27 C28 C29 F19 -179.40(16) . .
F18 C28 C29 C30 -178.68(16) . .
C27 C28 C29 C30 0.9(3) . .
F19 C29 C30 F20 -1.1(2) . .
C28 C29 C30 F20 178.54(15) . .
F19 C29 C30 C25 179.55(15) . .
C28 C29 C30 C25 -0.8(3) . .
C26 C25 C30 F20 -179.86(15) . .
C24 C25 C30 F20 -2.0(2) . .
C26 C25 C30 C29 -0.5(2) . .
C24 C25 C30 C29 177.28(16) . .
O6 C31 C32 C33 179.88(16) . .
C36 C31 C32 C33 -0.2(3) . .
C31 C32 C33 C34 0.8(3) . .
C32 C33 C34 C35 -0.5(3) . .
C33 C34 C35 C36 -0.2(3) . .
O6 C31 C36 C35 179.34(16) . .
C32 C31 C36 C35 -0.6(3) . .
C34 C35 C36 C31 0.8(3) . .
C43 C38 C39 O7 0.0(7) 2_665 2_665
C42 C38 C39 O7 -171.1(18) 2_665 2_665
C43 C38 C39 O7 4.4(8) . 2_665
C38 C38 C39 O7 2.9(8) 2_665 2_665
C43 C38 C39 C40 -4.4(7) 2_665 .
C42 C38 C39 C40 -175.5(12) 2_665 .
C43 C38 C39 C40 0.0 . .
O7 C38 C39 C40 -4.4(8) 2_665 .
C38 C38 C39 C40 -1.5(2) 2_665 .
C42 C38 C39 C43 -171.0(19) 2_665 2_665
C43 C38 C39 C43 4.4(7) . 2_665
O7 C38 C39 C43 0.0(7) 2_665 2_665
C38 C38 C39 C43 2.9(5) 2_665 2_665
C43 C38 C39 C44 -1.8(7) 2_665 2_665
C42 C38 C39 C44 -172.8(13) 2_665 2_665
C43 C38 C39 C44 2.6(4) . 2_665
O7 C38 C39 C44 -1.8(8) 2_665 2_665
C38 C38 C39 C44 1.1(5) 2_665 2_665
O7 C39 C40 C44 31(5) 2_665 2_665
C38 C39 C40 C44 42(6) . 2_665
C43 C39 C40 C44 41(6) 2_665 2_665
C38 C39 C40 O7 12(2) . 2_665
C43 C39 C40 O7 10(2) 2_665 2_665
C44 C39 C40 O7 -31(5) 2_665 2_665
O7 C39 C40 C41 -12(2) 2_665 .
C38 C39 C40 C41 0.0 . .
C43 C39 C40 C41 -1.9(3) 2_665 .
C44 C39 C40 C41 -42(6) 2_665 .
O7 C40 C41 C44 167.2(18) 2_665 2_665
C39 C40 C41 C44 169.7(15) . 2_665
C44 C40 C41 C42 -169.7(15) 2_665 .
O7 C40 C41 C42 -2.5(5) 2_665 .
C39 C40 C41 C42 0.0 . .
C44 C40 C41 O7 -167.2(18) 2_665 2_665
C39 C40 C41 O7 2.5(5) . 2_665
C44 C41 C42 C38 -2.1(12) 2_665 2_665
C40 C41 C42 C38 4.6(7) . 2_665
O7 C41 C42 C38 3.4(6) 2_665 2_665
C44 C41 C42 C43 -6.6(10) 2_665 .
C40 C41 C42 C43 0.0 . .
O7 C41 C42 C43 -1.2(2) 2_665 .
C44 C41 C42 C43 -5.1(10) 2_665 2_665
C40 C41 C42 C43 1.5(2) . 2_665
O7 C41 C42 C43 0.32(19) 2_665 2_665
C41 C42 C43 C38 168.0(18) . 2_665
C43 C42 C43 C38 165(2) 2_665 2_665
C38 C42 C43 C43 -165(2) 2_665 2_665
C41 C42 C43 C43 2.7(4) . 2_665
C38 C42 C43 O7 11.6(17) 2_665 .
C41 C42 C43 O7 179.6(4) . .
C43 C42 C43 O7 176.9(6) 2_665 .
C38 C42 C43 C38 -168.0(18) 2_665 .
C41 C42 C43 C38 0.0 . .
C43 C42 C43 C38 -2.7(4) 2_665 .
C38 C42 C43 C39 10.1(15) 2_665 2_665
C41 C42 C43 C39 178.1(5) . 2_665
C43 C42 C43 C39 175.4(8) 2_665 2_665
C38 C42 C43 C42 -165(3) 2_665 2_665
C41 C42 C43 C42 2.7(8) . 2_665
C43 C42 C43 C42 0.0(4) 2_665 2_665
C43 C38 C43 C38 0.0(3) 2_665 2_665
C42 C38 C43 C38 169.8(19) 2_665 2_665
C39 C38 C43 C38 -6.9(10) . 2_665
O7 C38 C43 C38 -5.4(9) 2_665 2_665
C42 C38 C43 C43 169.8(19) 2_665 2_665
C39 C38 C43 C43 -6.9(10) . 2_665
O7 C38 C43 C43 -5.4(9) 2_665 2_665
C38 C38 C43 C43 0.0(3) 2_665 2_665
C43 C38 C43 O7 -172.7(12) 2_665 .
C42 C38 C43 O7 -2.9(9) 2_665 .
C39 C38 C43 O7 -179.6(4) . .
O7 C38 C43 O7 -178.1(3) 2_665 .
C38 C38 C43 O7 -172.7(13) 2_665 .
C43 C38 C43 C42 6.9(10) 2_665 .
C42 C38 C43 C42 176.7(9) 2_665 .
C39 C38 C43 C42 0.0 . .
O7 C38 C43 C42 1.5(3) 2_665 .
C38 C38 C43 C42 6.9(10) 2_665 .
C43 C38 C43 C39 -169.8(16) 2_665 2_665
C42 C38 C43 C39 0.0(8) 2_665 2_665
C39 C38 C43 C39 -176.7(8) . 2_665
O7 C38 C43 C39 -175.2(8) 2_665 2_665
C38 C38 C43 C39 -169.8(17) 2_665 2_665
C43 C38 C43 C42 -169.8(19) 2_665 2_665
C39 C38 C43 C42 -176.7(9) . 2_665
O7 C38 C43 C42 -175.2(11) 2_665 2_665
C38 C38 C43 C42 -169.8(19) 2_665 2_665
C38 C43 O7 C39 0.0(5) 2_665 2_665
C43 C43 O7 C39 170.1(16) 2_665 2_665
C42 C43 O7 C39 -4.2(7) . 2_665
C38 C43 O7 C39 175.4(9) . 2_665
C42 C43 O7 C39 174.1(11) 2_665 2_665
C38 C43 O7 C40 -172.8(14) 2_665 2_665
C43 C43 O7 C40 -2.7(8) 2_665 2_665
C42 C43 O7 C40 -177.0(9) . 2_665
C38 C43 O7 C40 2.6(9) . 2_665
C39 C43 O7 C40 -172.8(16) 2_665 2_665
C42 C43 O7 C40 1.2(5) 2_665 2_665
C38 C43 O7 C44 -177.6(9) 2_665 .
C43 C43 O7 C44 -7.5(11) 2_665 .
C42 C43 O7 C44 178.2(5) . .
C38 C43 O7 C44 -2.2(6) . .
C39 C43 O7 C44 -177.6(11) 2_665 .
C42 C43 O7 C44 -3.5(6) 2_665 .
C43 C43 O7 C38 170.0(17) 2_665 2_665
C42 C43 O7 C38 -4.2(6) . 2_665
C38 C43 O7 C38 175.4(8) . 2_665
C39 C43 O7 C38 0.0(5) 2_665 2_665
C42 C43 O7 C38 174.0(11) 2_665 2_665
C38 C43 O7 C41 -174.4(11) 2_665 2_665
C43 C43 O7 C41 -4.3(7) 2_665 2_665
C42 C43 O7 C41 -178.6(5) . 2_665
C38 C43 O7 C41 1.0(4) . 2_665
C39 C43 O7 C41 -174.4(11) 2_665 2_665
C42 C43 O7 C41 -0.33(13) 2_665 2_665
C39 O7 C44 C40 -20(4) 2_665 2_665
C43 O7 C44 C40 154(4) . 2_665
C38 O7 C44 C40 153(4) 2_665 2_665
C41 O7 C44 C40 149(4) 2_665 2_665
C39 O7 C44 C41 -169(3) 2_665 2_665
C40 O7 C44 C41 -149(4) 2_665 2_665
C43 O7 C44 C41 5.4(8) . 2_665
C38 O7 C44 C41 3.8(10) 2_665 2_665
C40 O7 C44 C39 20(4) 2_665 2_665
C43 O7 C44 C39 175(3) . 2_665
C38 O7 C44 C39 173(3) 2_665 2_665
C41 O7 C44 C39 169(3) 2_665 2_665
C8 C7 O1 Co1 19.0(2) . .
C6 C7 O1 Co1 -161.51(10) . .
C8 C9 O2 Co1 -17.9(2) . .
C10 C9 O2 Co1 160.75(11) . .
C23 C22 O3 Co1 3.3(3) . .
C21 C22 O3 Co1 -176.84(11) . .
C23 C24 O4 Co1 -10.9(2) . .
C25 C24 O4 Co1 170.92(10) . .
C23 C24 O4 Co1 -170.05(13) . 2_666
C25 C24 O4 Co1 11.8(2) . 2_666
C36 C31 O6 C37 5.7(2) . .
C32 C31 O6 C37 -174.40(15) . .
